data_4334377
loop_
_publ_author_name
'Alshima'a A. Massoud'
'Vratislav Langer'
'Yousry M. Gohar'
'Morsy A. M. Abu-Youssef'
'Janne J\"anis'
'Gabriella Lindberg'
'Karl Hansson'
'Lars \"Ohrstr\"om'

_publ_section_title
;
 Effects of Different Substituents on the Crystal Structures and
 Antimicrobial Activities of Six Ag(I) Quinoline Compounds
;
_journal_name_full 'Inorganic Chemistry'
_journal_page_first 4046
_journal_page_last 4060
_journal_paper_doi 10.1021/ic400081v
_journal_volume 52
_journal_year 2013
_chemical_formula_moiety 'C10 H6 Ag N3 O3'
_chemical_formula_sum 'C10 H6 Ag N3 O3'
_chemical_formula_weight 324.05
_chemical_name_systematic
; 
 ? 
;
_space_group_IT_number 14
_symmetry_cell_setting monoclinic
_symmetry_space_group_name_Hall '-P 2ybc'
_symmetry_space_group_name_H-M 'P 1 21/c 1'
_atom_sites_solution_hydrogens geom
_atom_sites_solution_primary direct
_atom_sites_solution_secondary difmap
_audit_creation_method SHELXL-97
_cell_angle_alpha 90.00
_cell_angle_beta 98.177(6)
_cell_angle_gamma 90.00
_cell_formula_units_Z 4
_cell_length_a 14.140(4)
_cell_length_b 9.621(3)
_cell_length_c 7.429(2)
_cell_measurement_reflns_used 3273
_cell_measurement_temperature 173(2)
_cell_measurement_theta_max 24.88
_cell_measurement_theta_min 2.57
_cell_volume 1000.4(5)
_computing_cell_refinement 'Bruker SMART'
_computing_data_collection 'Bruker SMART'
_computing_data_reduction 'Bruker SAINT'
_computing_molecular_graphics 'Bruker SHELXTL'
_computing_publication_material 'Bruker SHELXTL'
_computing_structure_refinement 'SHELXL-97 (Sheldrick, 1997)'
_computing_structure_solution 'SHELXS-97 (Sheldrick, 1990)'
_diffrn_ambient_temperature 173(2)
_diffrn_detector_area_resol_mean '120 \mm'
_diffrn_measured_fraction_theta_full 0.999
_diffrn_measured_fraction_theta_max 0.999
_diffrn_measurement_device_type 'Siemens CCD area detector'
_diffrn_measurement_method '\w scans'
_diffrn_radiation_monochromator graphite
_diffrn_radiation_source 'fine-focus sealed tube'
_diffrn_radiation_type MoK\a
_diffrn_radiation_wavelength 0.71073
_diffrn_reflns_av_R_equivalents 0.0828
_diffrn_reflns_av_sigmaI/netI 0.0560
_diffrn_reflns_limit_h_max 16
_diffrn_reflns_limit_h_min -16
_diffrn_reflns_limit_k_max 11
_diffrn_reflns_limit_k_min -11
_diffrn_reflns_limit_l_max 8
_diffrn_reflns_limit_l_min -8
_diffrn_reflns_number 10537
_diffrn_reflns_theta_full 25.02
_diffrn_reflns_theta_max 25.02
_diffrn_reflns_theta_min 2.57
_diffrn_standards_decay_% 0
_diffrn_standards_number 0
_exptl_absorpt_coefficient_mu 2.013
_exptl_absorpt_correction_T_max 0.8887
_exptl_absorpt_correction_T_min 0.3590
_exptl_absorpt_correction_type multi-scan
_exptl_absorpt_process_details 'SADABS (Sheldrick, 2003)'
_exptl_crystal_colour colorless
_exptl_crystal_density_diffrn 2.152
_exptl_crystal_description needle
_exptl_crystal_F_000 632
_exptl_crystal_size_max 0.64
_exptl_crystal_size_mid 0.16
_exptl_crystal_size_min 0.06
_refine_diff_density_max 2.795
_refine_diff_density_min -1.694
_refine_diff_density_rms 0.214
_refine_ls_extinction_method none
_refine_ls_goodness_of_fit_ref 1.006
_refine_ls_hydrogen_treatment constr
_refine_ls_matrix_type full
_refine_ls_number_parameters 154
_refine_ls_number_reflns 1771
_refine_ls_number_restraints 0
_refine_ls_restrained_S_all 1.006
_refine_ls_R_factor_all 0.0660
_refine_ls_R_factor_gt 0.0540
_refine_ls_shift/su_max 0.000
_refine_ls_shift/su_mean 0.000
_refine_ls_structure_factor_coef Fsqd
_refine_ls_weighting_details 'calc w=1/[\s^2^(Fo^2^)+(0.1147P)^2^+0.1432P] where P=(Fo^2^+2Fc^2^)/3'
_refine_ls_weighting_scheme calc
_refine_ls_wR_factor_gt 0.1395
_refine_ls_wR_factor_ref 0.1522
_reflns_number_gt 1438
_reflns_number_total 1771
_reflns_threshold_expression >2sigma(I)
_cod_data_source_file ic400081v_si_002_4.cif
_cod_data_source_block 4
_cod_original_cell_volume 1000.3(5)
_cod_original_sg_symbol_H-M 'P 21/c'
_cod_database_code 4334377

loop_
_symmetry_equiv_pos_as_xyz
'x, y, z'
'-x, y+1/2, -z+1/2'
'-x, -y, -z'
'x, -y-1/2, z-1/2'

loop_
_atom_site_label
_atom_site_type_symbol
_atom_site_fract_x
_atom_site_fract_y
_atom_site_fract_z
_atom_site_U_iso_or_equiv
_atom_site_adp_type
_atom_site_occupancy
_atom_site_symmetry_multiplicity
_atom_site_calc_flag
_atom_site_refinement_flags
Ag Ag -0.08056(3) 0.55231(5) 0.34953(7) 0.0313(3) Uani 1 1 d .
O1 O 0.0597(3) 0.6115(4) 0.2574(6) 0.0289(10) Uani 1 1 d .
O2 O 0.1511(3) 0.7744(4) 0.1850(6) 0.0361(11) Uani 1 1 d .
O3 O 0.0093(3) 0.8249(5) 0.2396(6) 0.0386(12) Uani 1 1 d .
N1 N -0.2060(3) 0.5914(5) 0.4923(6) 0.0204(10) Uani 1 1 d .
N2 N -0.4304(4) 0.2826(7) 0.6958(8) 0.0359(13) Uani 1 1 d .
N3 N 0.0734(4) 0.7388(5) 0.2274(7) 0.0252(11) Uani 1 1 d .
C2 C -0.2564(4) 0.4853(7) 0.5348(8) 0.0248(13) Uani 1 1 d .
H2 H -0.2328 0.3942 0.5193 0.030 Uiso 1 1 calc R
C3 C -0.3436(4) 0.5001(6) 0.6021(7) 0.0222(12) Uani 1 1 d .
C4 C -0.3800(4) 0.6318(6) 0.6237(7) 0.0239(13) Uani 1 1 d .
H4 H -0.4395 0.6437 0.6670 0.029 Uiso 1 1 calc R
C5 C -0.3578(4) 0.8868(6) 0.6016(7) 0.0263(13) Uani 1 1 d .
H5 H -0.4177 0.9046 0.6407 0.032 Uiso 1 1 calc R
C6 C -0.3008(5) 0.9937(6) 0.5658(7) 0.0268(13) Uani 1 1 d .
H6 H -0.3215 1.0863 0.5812 0.032 Uiso 1 1 calc R
C7 C -0.2127(5) 0.9717(6) 0.5070(8) 0.0252(13) Uani 1 1 d .
H7 H -0.1742 1.0488 0.4842 0.030 Uiso 1 1 calc R
C8 C -0.1809(4) 0.8372(6) 0.4815(7) 0.0238(12) Uani 1 1 d .
H8 H -0.1214 0.8222 0.4392 0.029 Uiso 1 1 calc R
C9 C -0.2378(4) 0.7237(6) 0.5190(7) 0.0196(12) Uani 1 1 d .
C10 C -0.3270(4) 0.7473(6) 0.5803(7) 0.0213(12) Uani 1 1 d .
C11 C -0.3939(5) 0.3778(7) 0.6544(8) 0.0273(14) Uani 1 1 d .

loop_
_atom_site_aniso_label
_atom_site_aniso_U_11
_atom_site_aniso_U_22
_atom_site_aniso_U_33
_atom_site_aniso_U_23
_atom_site_aniso_U_13
_atom_site_aniso_U_12
Ag 0.0283(4) 0.0177(4) 0.0533(4) -0.00004(18) 0.0245(3) 0.00041(18)
O1 0.024(2) 0.012(2) 0.055(3) 0.0048(18) 0.0201(19) 0.0007(18)
O2 0.034(3) 0.019(2) 0.062(3) 0.004(2) 0.030(2) -0.006(2)
O3 0.035(3) 0.020(2) 0.065(3) 0.005(2) 0.023(2) 0.008(2)
N1 0.022(3) 0.012(2) 0.030(2) -0.001(2) 0.014(2) -0.001(2)
N2 0.033(3) 0.028(3) 0.051(3) 0.002(3) 0.020(2) -0.007(3)
N3 0.028(3) 0.011(3) 0.039(3) 0.002(2) 0.014(2) 0.000(2)
C2 0.030(3) 0.017(3) 0.030(3) -0.001(2) 0.013(2) -0.002(3)
C3 0.027(3) 0.013(3) 0.030(3) 0.001(2) 0.013(2) -0.002(3)
C4 0.024(3) 0.026(3) 0.024(3) 0.000(2) 0.010(2) 0.000(3)
C5 0.029(3) 0.022(3) 0.031(3) 0.002(2) 0.012(2) 0.009(3)
C6 0.044(4) 0.009(3) 0.029(3) 0.001(2) 0.008(3) 0.005(3)
C7 0.034(4) 0.016(3) 0.029(3) 0.002(2) 0.013(3) -0.001(3)
C8 0.027(3) 0.017(3) 0.029(3) 0.000(2) 0.010(2) -0.002(3)
C9 0.021(3) 0.016(3) 0.023(2) -0.003(2) 0.010(2) 0.003(2)
C10 0.024(3) 0.018(3) 0.024(3) 0.000(2) 0.010(2) -0.001(2)
C11 0.022(3) 0.029(4) 0.033(3) -0.004(3) 0.012(2) 0.005(3)

loop_
_atom_type_symbol
_atom_type_description
_atom_type_scat_dispersion_real
_atom_type_scat_dispersion_imag
_atom_type_scat_source
C C 0.0033 0.0016 'International Tables Vol C Tables 4.2.6.8 and 6.1.1.4'
H H 0.0000 0.0000 'International Tables Vol C Tables 4.2.6.8 and 6.1.1.4'
N N 0.0061 0.0033 'International Tables Vol C Tables 4.2.6.8 and 6.1.1.4'
O O 0.0106 0.0060 'International Tables Vol C Tables 4.2.6.8 and 6.1.1.4'
Ag Ag -0.8971 1.1015 'International Tables Vol C Tables 4.2.6.8 and 6.1.1.4'

loop_
_geom_angle_atom_site_label_1
_geom_angle_atom_site_label_2
_geom_angle_atom_site_label_3
_geom_angle
_geom_angle_site_symmetry_1
_geom_angle_site_symmetry_3
N1 Ag O1 153.51(18) . .
N1 Ag O3 130.08(16) . 2_545
O1 Ag O3 74.93(15) . 2_545
N1 Ag Ag 105.26(13) . 3_566
O1 Ag Ag 73.49(11) . 3_566
O3 Ag Ag 68.42(11) 2_545 3_566
N3 O1 Ag 117.4(3) . .
N3 O3 Ag 103.6(4) . 2
C2 N1 C9 119.2(5) . .
C2 N1 Ag 118.8(4) . .
C9 N1 Ag 121.7(4) . .
O2 N3 O3 121.3(5) . .
O2 N3 O1 118.6(5) . .
O3 N3 O1 120.1(5) . .
N1 C2 C3 122.9(6) . .
N1 C2 H2 118.6 . .
C3 C2 H2 118.6 . .
C4 C3 C2 119.6(6) . .
C4 C3 C11 120.4(5) . .
C2 C3 C11 120.0(6) . .
C3 C4 C10 118.6(6) . .
C3 C4 H4 120.7 . .
C10 C4 H4 120.7 . .
C6 C5 C10 119.5(6) . .
C6 C5 H5 120.3 . .
C10 C5 H5 120.3 . .
C5 C6 C7 121.9(6) . .
C5 C6 H6 119.0 . .
C7 C6 H6 119.0 . .
C6 C7 C8 120.3(6) . .
C6 C7 H7 119.8 . .
C8 C7 H7 119.8 . .
C7 C8 C9 119.3(6) . .
C7 C8 H8 120.3 . .
C9 C8 H8 120.3 . .
N1 C9 C8 118.8(5) . .
N1 C9 C10 121.2(5) . .
C8 C9 C10 119.9(5) . .
C4 C10 C9 118.4(5) . .
C4 C10 C5 122.5(5) . .
C9 C10 C5 119.0(5) . .
N2 C11 C3 178.4(7) . .

loop_
_geom_bond_atom_site_label_1
_geom_bond_atom_site_label_2
_geom_bond_distance
_geom_bond_site_symmetry_2
Ag N1 2.224(5) .
Ag O1 2.261(4) .
Ag O3 2.536(5) 2_545
Ag Ag 3.1230(12) 3_566
O1 N3 1.264(6) .
O2 N3 1.234(6) .
O3 N3 1.241(6) .
O3 Ag 2.536(5) 2
N1 C2 1.309(8) .
N1 C9 1.374(7) .
N2 C11 1.116(9) .
C2 C3 1.403(8) .
C2 H2 0.9500 .
C3 C4 1.385(9) .
C3 C11 1.456(9) .
C4 C10 1.403(8) .
C4 H4 0.9500 .
C5 C6 1.357(9) .
C5 C10 1.427(8) .
C5 H5 0.9500 .
C6 C7 1.393(9) .
C6 H6 0.9500 .
C7 C8 1.391(8) .
C7 H7 0.9500 .
C8 C9 1.407(8) .
C8 H8 0.9500 .
C9 C10 1.418(8) .

loop_
_geom_hbond_atom_site_label_D
_geom_hbond_atom_site_label_H
_geom_hbond_atom_site_label_A
_geom_hbond_distance_DH
_geom_hbond_distance_HA
_geom_hbond_distance_DA
_geom_hbond_angle_DHA
_geom_hbond_site_symmetry_A
C2 H2 O2 0.95 2.34 3.112(8) 138.3 2_545
C4 H4 N2 0.95 2.60 3.481(8) 155.0 2_456
C7 H7 O2 0.95 2.55 3.410(8) 150.3 2
C8 H8 O3 0.95 2.53 3.442(8) 161.4 .

loop_
_geom_torsion_atom_site_label_1
_geom_torsion_atom_site_label_2
_geom_torsion_atom_site_label_3
_geom_torsion_atom_site_label_4
_geom_torsion
_geom_torsion_site_symmetry_1
N1 Ag O1 N3 -31.1(6) .
O3 Ag O1 N3 166.2(4) 2_545
Ag Ag O1 N3 -122.3(4) 3_566
O1 Ag N1 C2 -160.9(4) .
O3 Ag N1 C2 -3.0(5) 2_545
Ag Ag N1 C2 -77.4(4) 3_566
O1 Ag N1 C9 26.2(6) .
O3 Ag N1 C9 -175.8(4) 2_545
Ag Ag N1 C9 109.8(4) 3_566
Ag O3 N3 O2 1.9(6) 2
Ag O3 N3 O1 -177.6(4) 2
Ag O1 N3 O2 176.8(4) .
Ag O1 N3 O3 -3.7(7) .
C9 N1 C2 C3 1.9(8) .
Ag N1 C2 C3 -171.1(4) .
N1 C2 C3 C4 0.8(9) .
N1 C2 C3 C11 -177.2(5) .
C2 C3 C4 C10 -1.2(8) .
C11 C3 C4 C10 176.8(5) .
C10 C5 C6 C7 0.5(9) .
C5 C6 C7 C8 0.6(9) .
C6 C7 C8 C9 -1.2(9) .
C2 N1 C9 C8 176.9(5) .
Ag N1 C9 C8 -10.3(7) .
C2 N1 C9 C10 -4.2(8) .
Ag N1 C9 C10 168.6(4) .
C7 C8 C9 N1 179.6(5) .
C7 C8 C9 C10 0.6(8) .
C3 C4 C10 C9 -1.0(8) .
C3 C4 C10 C5 -178.7(5) .
N1 C9 C10 C4 3.7(8) .
C8 C9 C10 C4 -177.4(5) .
N1 C9 C10 C5 -178.5(5) .
C8 C9 C10 C5 0.4(8) .
C6 C5 C10 C4 176.7(5) .
C6 C5 C10 C9 -1.0(8) .
C4 C3 C11 N2 -144(23) .
C2 C3 C11 N2 34(24) .
